data_4518322
loop_
_publ_author_name
'Zhang, Cheng'
'Li, Hua'
'Lin, Shixin'
'Su, Yanna'
'Zhang, Qijian'
'Li, Yang'
'Wang, Kuaibing'
'Lu, Jianmei'

_publ_section_title
;
 Fabrication of One-Dimensional Organic Nanofiber Networks <i>via</i>
 Electrophoretic Deposition for a Nonvolatile Memory Device.
;
_journal_issue 51
_journal_name_full 'ACS applied materials &amp; interfaces'
_journal_page_first 57254
_journal_page_last 57263
_journal_paper_doi 10.1021/acsami.0c09763
_journal_volume 12
_journal_year 2020
_chemical_formula_sum 'C35 H35 I N4 O2'
_chemical_formula_weight 670.57
_space_group_crystal_system triclinic
_space_group_IT_number 2
_space_group_name_Hall '-P 1'
_space_group_name_H-M_alt 'P -1'
_atom_sites_solution_hydrogens geom
_audit_creation_method SHELXL-2014/7
_cell_angle_alpha 67.449(2)
_cell_angle_beta 88.762(2)
_cell_angle_gamma 75.8740(10)
_cell_formula_units_Z 2
_cell_length_a 7.3824(11)
_cell_length_b 15.126(3)
_cell_length_c 16.343(2)
_cell_measurement_reflns_used 15218
_cell_measurement_temperature 296(2)
_cell_measurement_theta_max 25.348
_cell_measurement_theta_min 2.387
_cell_volume 1629.2(5)
_computing_structure_refinement 'SHELXL-2014/7 (Sheldrick, 2014)'
_diffrn_ambient_temperature 296(2)
_diffrn_detector_area_resol_mean none
_diffrn_measured_fraction_theta_full 0.999
_diffrn_measured_fraction_theta_max 0.999
_diffrn_measurement_device_type none
_diffrn_measurement_method none
_diffrn_radiation_type MoK\a
_diffrn_radiation_wavelength 0.71073
_diffrn_reflns_av_R_equivalents 0.0374
_diffrn_reflns_av_unetI/netI 0.0257
_diffrn_reflns_Laue_measured_fraction_full 0.999
_diffrn_reflns_Laue_measured_fraction_max 0.999
_diffrn_reflns_limit_h_max 8
_diffrn_reflns_limit_h_min -8
_diffrn_reflns_limit_k_max 18
_diffrn_reflns_limit_k_min -18
_diffrn_reflns_limit_l_max 19
_diffrn_reflns_limit_l_min -19
_diffrn_reflns_number 35788
_diffrn_reflns_point_group_measured_fraction_full 0.999
_diffrn_reflns_point_group_measured_fraction_max 0.999
_diffrn_reflns_theta_full 25.242
_diffrn_reflns_theta_max 25.348
_diffrn_reflns_theta_min 2.387
_exptl_absorpt_coefficient_mu 1.019
_exptl_crystal_colour brown
_exptl_crystal_density_diffrn 1.367
_exptl_crystal_density_meas ?
_exptl_crystal_density_method 'not measured'
_exptl_crystal_description block
_exptl_crystal_F_000 684
_refine_diff_density_max 1.087
_refine_diff_density_min -0.530
_refine_diff_density_rms 0.081
_refine_ls_extinction_method none
_refine_ls_goodness_of_fit_ref 1.211
_refine_ls_hydrogen_treatment constr
_refine_ls_matrix_type full
_refine_ls_number_parameters 379
_refine_ls_number_reflns 5959
_refine_ls_number_restraints 1326
_refine_ls_restrained_S_all 1.230
_refine_ls_R_factor_all 0.0617
_refine_ls_R_factor_gt 0.0472
_refine_ls_shift/su_max 0.001
_refine_ls_shift/su_mean 0.000
_refine_ls_structure_factor_coef Fsqd
_refine_ls_weighting_details 'w=1/[\s^2^(Fo^2^)+(0.0485P)^2^+1.9729P] where P=(Fo^2^+2Fc^2^)/3'
_refine_ls_weighting_scheme calc
_refine_ls_wR_factor_gt 0.1126
_refine_ls_wR_factor_ref 0.1218
_reflns_Friedel_coverage 0.000
_reflns_number_gt 4931
_reflns_number_total 5959
_reflns_threshold_expression 'I > 2\s(I)'
_cod_data_source_file am0c09763_si_002.cif
_cod_data_source_block p-11
_cod_depositor_comments
;
The following automatic conversions were performed:

data item '_exptl_crystal_density_meas' value 'none' was changed to
'?' -- the value is perceived as not measured.

Automatic conversion script
Id: cif_fix_values 7556 2019-12-06 15:28:31Z antanas 

 Adding full bibliography for 4518322.cif.
;
_cod_original_cell_volume 1629.2(4)
_cod_database_code 4518322
_shelx_shelxl_version_number 2014/7
_shelx_space_group_comment
;
The symmetry employed for this shelxl refinement is uniquely defined
by the following loop, which should always be used as a source of
symmetry information in preference to the above space-group names.
They are only intended as comments.
;

loop_
_space_group_symop_operation_xyz
'x, y, z'
'-x, -y, -z'

loop_
_atom_site_label
_atom_site_type_symbol
_atom_site_fract_x
_atom_site_fract_y
_atom_site_fract_z
_atom_site_U_iso_or_equiv
_atom_site_adp_type
_atom_site_occupancy
_atom_site_site_symmetry_order
_atom_site_calc_flag
_atom_site_refinement_flags_posn
_atom_site_refinement_flags_adp
_atom_site_refinement_flags_occupancy
_atom_site_disorder_assembly
_atom_site_disorder_group
I1 I -0.27729(5) 0.58149(2) 0.32345(2) 0.05835(14) Uani 1 1 d . . . . .
C1 C 0.1176(5) 0.2193(3) 0.4069(2) 0.0347(7) Uani 1 1 d . U . . .
C2 C 0.1936(5) 0.1174(3) 0.4585(2) 0.0302(7) Uani 1 1 d . U . . .
C3 C 0.2843(5) 0.0876(3) 0.5418(2) 0.0314(7) Uani 1 1 d . U . . .
H3 H 0.3344 0.0207 0.5759 0.038 Uiso 1 1 calc R U . . .
C4 C 0.2998(5) 0.1594(3) 0.5740(2) 0.0318(7) Uani 1 1 d . U . . .
C5 C 0.2253(5) 0.2604(3) 0.5192(2) 0.0367(7) Uani 1 1 d . U . . .
H5 H 0.2383 0.3079 0.5401 0.044 Uiso 1 1 calc R U . . .
C6 C 0.1344(6) 0.2918(3) 0.4364(3) 0.0390(8) Uani 1 1 d . U . . .
H6 H 0.0863 0.3587 0.4017 0.047 Uiso 1 1 calc R U . . .
C7 C 0.3824(5) 0.1390(3) 0.6612(2) 0.0329(7) Uani 1 1 d . U . . .
H7 H 0.3810 0.1956 0.6714 0.039 Uiso 1 1 calc R U . . .
C8 C 0.4610(5) 0.0534(3) 0.7307(2) 0.0336(7) Uani 1 1 d . U . . .
C9 C 0.4774(5) -0.0417(3) 0.7271(2) 0.0381(8) Uani 1 1 d . U . . .
C10 C 0.5432(5) 0.0504(3) 0.8143(2) 0.0358(7) Uani 1 1 d . U . . .
C11 C 0.6491(6) -0.0385(3) 0.8765(3) 0.0441(8) Uani 1 1 d . U . . .
H11 H 0.6656 -0.0960 0.8658 0.053 Uiso 1 1 calc R U . . .
C12 C 0.7311(6) -0.0432(3) 0.9543(3) 0.0492(10) Uani 1 1 d . U . . .
H12 H 0.8002 -0.1033 0.9961 0.059 Uiso 1 1 calc R U . . .
C13 C 0.7079(5) 0.0420(3) 0.9680(3) 0.0438(9) Uani 1 1 d . U . . .
C14 C 0.6038(6) 0.1310(3) 0.9089(3) 0.0483(9) Uani 1 1 d . U . . .
H14 H 0.5888 0.1880 0.9202 0.058 Uiso 1 1 calc R U . . .
C15 C 0.5214(6) 0.1352(3) 0.8320(3) 0.0446(8) Uani 1 1 d . U . . .
H15 H 0.4502 0.1955 0.7915 0.054 Uiso 1 1 calc R U . . .
C16 C 0.1491(5) 0.0642(3) 0.4080(2) 0.0301(6) Uani 1 1 d . U . . .
C17 C 0.1867(5) -0.0354(3) 0.4224(2) 0.0310(7) Uani 1 1 d . U . . .
H17 H 0.2528 -0.0833 0.4748 0.037 Uiso 1 1 calc R U . . .
C18 C 0.1247(5) -0.0634(3) 0.3580(2) 0.0295(7) Uani 1 1 d . U . . .
C19 C 0.0229(5) 0.0113(3) 0.2797(2) 0.0350(7) Uani 1 1 d . U . . .
H19 H -0.0185 -0.0072 0.2367 0.042 Uiso 1 1 calc R U . . .
C20 C -0.0172(5) 0.1098(3) 0.2646(2) 0.0385(7) Uani 1 1 d . U . . .
H20 H -0.0856 0.1576 0.2128 0.046 Uiso 1 1 calc R U . . .
C21 C 0.0472(5) 0.1363(3) 0.3288(2) 0.0345(7) Uani 1 1 d . U . . .
C22 C 0.1619(5) -0.1677(3) 0.3708(2) 0.0302(7) Uani 1 1 d . U . . .
C23 C 0.2511(5) -0.2455(3) 0.4487(3) 0.0399(8) Uani 1 1 d . U . . .
H23 H 0.2948 -0.2314 0.4940 0.048 Uiso 1 1 calc R U . . .
C24 C 0.2754(6) -0.3415(3) 0.4596(3) 0.0452(9) Uani 1 1 d . U . . .
H24 H 0.3335 -0.3915 0.5127 0.054 Uiso 1 1 calc R U . . .
C25 C 0.1368(6) -0.2939(3) 0.3195(3) 0.0447(9) Uani 1 1 d . U . . .
H25 H 0.0990 -0.3106 0.2746 0.054 Uiso 1 1 calc R U . . .
C26 C 0.1080(6) -0.1968(3) 0.3055(3) 0.0428(8) Uani 1 1 d . U . . .
H26 H 0.0510 -0.1486 0.2513 0.051 Uiso 1 1 calc R U . . .
C27 C 0.2474(6) -0.4704(3) 0.4091(3) 0.0518(11) Uani 1 1 d . U . . .
H27A H 0.1978 -0.4740 0.3570 0.078 Uiso 1 1 calc R U . . .
H27B H 0.3791 -0.5022 0.4193 0.078 Uiso 1 1 calc R U . . .
H27C H 0.1845 -0.5030 0.4595 0.078 Uiso 1 1 calc R U . . .
C28 C -0.0784(6) 0.3213(3) 0.2591(3) 0.0477(9) Uani 1 1 d . U . . .
H28A H -0.0483 0.3202 0.2014 0.057 Uiso 1 1 calc R U . . .
H28B H -0.0412 0.3766 0.2637 0.057 Uiso 1 1 calc R U . . .
C29 C -0.2876(7) 0.3375(3) 0.2650(3) 0.0557(9) Uani 1 1 d . U . . .
H29A H -0.3211 0.3490 0.3185 0.067 Uiso 1 1 calc R U . . .
H29B H -0.3233 0.2785 0.2690 0.067 Uiso 1 1 calc R U . . .
C30 C -0.3935(8) 0.4249(4) 0.1849(4) 0.0722(12) Uani 1 1 d . U . . .
H30A H -0.3549 0.4831 0.1810 0.087 Uiso 1 1 calc R U . . .
H30B H -0.3582 0.4127 0.1319 0.087 Uiso 1 1 calc R U . . .
C31 C -0.6035(9) 0.4465(5) 0.1858(4) 0.0902(15) Uani 1 1 d . U . . .
H31A H -0.6388 0.4536 0.2409 0.108 Uiso 1 1 calc R U . . .
H31B H -0.6438 0.3907 0.1843 0.108 Uiso 1 1 calc R U . . .
C32 C -0.7067(10) 0.5411(6) 0.1070(5) 0.112(2) Uani 1 1 d . U . . .
H32A H -0.6670 0.5965 0.1099 0.135 Uiso 1 1 calc R U . . .
H32B H -0.6658 0.5344 0.0524 0.135 Uiso 1 1 calc R U . . .
C33 C -0.9062(11) 0.5656(6) 0.1010(6) 0.123(2) Uani 1 1 d . U . . .
H33A H -0.9471 0.5740 0.1550 0.147 Uiso 1 1 calc R U . . .
H33B H -0.9458 0.5096 0.0996 0.147 Uiso 1 1 calc R U . . .
C34 C -1.0076(12) 0.6570(7) 0.0227(6) 0.140(3) Uani 1 1 d . U . . .
H34A H -0.9829 0.7151 0.0275 0.167 Uiso 1 1 calc R U . . .
H34B H -0.9594 0.6530 -0.0318 0.167 Uiso 1 1 calc R U . . .
C35 C -1.2149(15) 0.6685(8) 0.0179(8) 0.175(4) Uani 1 1 d . U . . .
H35A H -1.2738 0.7271 -0.0325 0.263 Uiso 1 1 calc R U . . .
H35B H -1.2402 0.6118 0.0120 0.263 Uiso 1 1 calc R U . . .
H35C H -1.2637 0.6738 0.0712 0.263 Uiso 1 1 calc R U . . .
N1 N 0.0296(5) 0.2291(2) 0.3285(2) 0.0386(7) Uani 1 1 d . . . . .
N2 N 0.2182(4) -0.3658(2) 0.3961(2) 0.0383(7) Uani 1 1 d . . . . .
N3 N 0.7949(5) 0.0364(4) 1.0510(3) 0.0599(11) Uani 1 1 d . . . . .
N4 N 0.4947(6) -0.1185(3) 0.7272(3) 0.0595(10) Uani 1 1 d . . . . .
O1 O 0.7744(6) 0.1117(4) 1.0636(3) 0.0931(13) Uani 1 1 d . . . . .
O2 O 0.8841(5) -0.0441(4) 1.1025(2) 0.0811(12) Uani 1 1 d . . . . .

loop_
_atom_site_aniso_label
_atom_site_aniso_U_11
_atom_site_aniso_U_22
_atom_site_aniso_U_33
_atom_site_aniso_U_23
_atom_site_aniso_U_13
_atom_site_aniso_U_12
I1 0.0648(2) 0.04716(19) 0.0671(2) -0.02604(15) 0.00165(15) -0.01496(14)
C1 0.0370(16) 0.0377(15) 0.0293(15) -0.0113(12) -0.0006(13) -0.0118(13)
C2 0.0317(15) 0.0342(14) 0.0286(14) -0.0147(12) 0.0018(12) -0.0113(12)
C3 0.0318(14) 0.0353(14) 0.0291(14) -0.0139(12) 0.0018(12) -0.0098(12)
C4 0.0316(15) 0.0389(15) 0.0296(14) -0.0163(12) 0.0028(12) -0.0125(13)
C5 0.0413(16) 0.0359(15) 0.0370(16) -0.0164(13) -0.0002(14) -0.0129(13)
C6 0.0453(17) 0.0344(15) 0.0374(16) -0.0129(13) -0.0024(14) -0.0115(14)
C7 0.0322(15) 0.0417(16) 0.0317(15) -0.0188(13) 0.0031(13) -0.0142(13)
C8 0.0310(15) 0.0443(16) 0.0306(15) -0.0172(13) 0.0032(12) -0.0145(13)
C9 0.0376(16) 0.0460(17) 0.0303(15) -0.0138(13) -0.0027(13) -0.0115(14)
C10 0.0315(16) 0.0491(18) 0.0293(16) -0.0159(14) 0.0032(13) -0.0141(14)
C11 0.0444(19) 0.0506(19) 0.0351(17) -0.0155(15) -0.0003(15) -0.0099(16)
C12 0.0410(19) 0.062(2) 0.0346(18) -0.0106(17) -0.0043(16) -0.0085(17)
C13 0.0363(18) 0.067(2) 0.0314(17) -0.0191(16) 0.0015(14) -0.0190(17)
C14 0.053(2) 0.059(2) 0.0394(18) -0.0241(16) -0.0014(16) -0.0174(17)
C15 0.0486(19) 0.0509(18) 0.0348(17) -0.0179(15) -0.0040(15) -0.0112(16)
C16 0.0307(14) 0.0358(14) 0.0272(14) -0.0141(12) 0.0018(12) -0.0113(12)
C17 0.0310(14) 0.0353(14) 0.0264(14) -0.0116(12) 0.0005(12) -0.0086(12)
C18 0.0300(15) 0.0351(15) 0.0278(14) -0.0149(12) 0.0039(12) -0.0115(12)
C19 0.0381(16) 0.0415(16) 0.0292(15) -0.0162(13) -0.0026(13) -0.0124(13)
C20 0.0435(16) 0.0397(16) 0.0305(15) -0.0126(13) -0.0077(13) -0.0084(14)
C21 0.0365(15) 0.0379(15) 0.0306(14) -0.0141(12) -0.0019(13) -0.0105(13)
C22 0.0277(15) 0.0358(15) 0.0293(15) -0.0139(13) 0.0047(12) -0.0103(13)
C23 0.0431(18) 0.0393(17) 0.0378(17) -0.0147(14) -0.0083(14) -0.0111(14)
C24 0.0435(19) 0.0393(18) 0.0455(19) -0.0096(16) -0.0081(16) -0.0080(16)
C25 0.056(2) 0.0430(18) 0.0391(18) -0.0201(16) -0.0036(16) -0.0125(16)
C26 0.0527(19) 0.0403(17) 0.0328(17) -0.0123(14) -0.0050(15) -0.0097(15)
C27 0.050(2) 0.035(2) 0.070(3) -0.020(2) -0.005(2) -0.0117(18)
C28 0.0577(18) 0.0405(16) 0.0390(16) -0.0099(14) -0.0109(15) -0.0097(15)
C29 0.0588(19) 0.0478(18) 0.0506(18) -0.0145(15) -0.0102(16) -0.0028(16)
C30 0.075(2) 0.064(2) 0.062(2) -0.0205(19) -0.020(2) 0.005(2)
C31 0.082(3) 0.083(3) 0.080(3) -0.022(2) -0.014(2) 0.008(2)
C32 0.094(3) 0.100(3) 0.095(3) -0.008(3) -0.018(3) 0.011(3)
C33 0.105(4) 0.101(4) 0.109(4) -0.008(3) -0.004(3) 0.013(3)
C34 0.114(4) 0.111(4) 0.129(4) -0.001(4) -0.015(4) 0.012(4)
C35 0.146(7) 0.125(6) 0.180(7) -0.004(6) -0.009(6) 0.009(6)
N1 0.0495(19) 0.0314(16) 0.0311(16) -0.0088(13) -0.0104(14) -0.0080(14)
N2 0.0320(17) 0.0355(17) 0.051(2) -0.0191(15) 0.0032(14) -0.0112(13)
N3 0.046(2) 0.102(4) 0.038(2) -0.027(2) 0.0013(17) -0.029(2)
N4 0.071(3) 0.046(2) 0.063(2) -0.0232(19) -0.007(2) -0.0138(19)
O1 0.108(3) 0.120(4) 0.072(3) -0.059(3) -0.016(2) -0.031(3)
O2 0.071(2) 0.122(3) 0.0428(19) -0.020(2) -0.0169(18) -0.028(2)

loop_
_atom_type_symbol
_atom_type_description
_atom_type_scat_dispersion_real
_atom_type_scat_dispersion_imag
_atom_type_scat_source
C C 0.0033 0.0016 'International Tables Vol C Tables 4.2.6.8 and 6.1.1.4'
H H 0.0000 0.0000 'International Tables Vol C Tables 4.2.6.8 and 6.1.1.4'
N N 0.0061 0.0033 'International Tables Vol C Tables 4.2.6.8 and 6.1.1.4'
O O 0.0106 0.0060 'International Tables Vol C Tables 4.2.6.8 and 6.1.1.4'
I I -0.4742 1.8119 'International Tables Vol C Tables 4.2.6.8 and 6.1.1.4'

loop_
_geom_angle_atom_site_label_1
_geom_angle_atom_site_label_2
_geom_angle_atom_site_label_3
_geom_angle
_geom_angle_site_symmetry_1
_geom_angle_site_symmetry_3
_geom_angle_publ_flag
N1 C1 C6 129.5(3) . . ?
N1 C1 C2 108.8(3) . . ?
C6 C1 C2 121.7(3) . . ?
C3 C2 C1 120.0(3) . . ?
C3 C2 C16 133.3(3) . . ?
C1 C2 C16 106.6(3) . . ?
C2 C3 C4 119.4(3) . . ?
C2 C3 H3 120.3 . . ?
C4 C3 H3 120.3 . . ?
C3 C4 C5 118.6(3) . . ?
C3 C4 C7 125.4(3) . . ?
C5 C4 C7 116.0(3) . . ?
C6 C5 C4 123.1(3) . . ?
C6 C5 H5 118.5 . . ?
C4 C5 H5 118.5 . . ?
C5 C6 C1 117.2(3) . . ?
C5 C6 H6 121.4 . . ?
C1 C6 H6 121.4 . . ?
C8 C7 C4 132.4(3) . . ?
C8 C7 H7 113.8 . . ?
C4 C7 H7 113.8 . . ?
C7 C8 C9 121.9(3) . . ?
C7 C8 C10 123.0(3) . . ?
C9 C8 C10 115.1(3) . . ?
N4 C9 C8 177.4(4) . . ?
C11 C10 C15 118.1(3) . . ?
C11 C10 C8 119.9(3) . . ?
C15 C10 C8 122.0(3) . . ?
C12 C11 C10 121.2(4) . . ?
C12 C11 H11 119.4 . . ?
C10 C11 H11 119.4 . . ?
C13 C12 C11 118.5(4) . . ?
C13 C12 H12 120.7 . . ?
C11 C12 H12 120.7 . . ?
C12 C13 C14 122.2(4) . . ?
C12 C13 N3 118.2(4) . . ?
C14 C13 N3 119.6(4) . . ?
C13 C14 C15 119.0(4) . . ?
C13 C14 H14 120.5 . . ?
C15 C14 H14 120.5 . . ?
C14 C15 C10 120.9(4) . . ?
C14 C15 H15 119.5 . . ?
C10 C15 H15 119.5 . . ?
C17 C16 C21 119.8(3) . . ?
C17 C16 C2 133.9(3) . . ?
C21 C16 C2 106.4(3) . . ?
C16 C17 C18 119.8(3) . . ?
C16 C17 H17 120.1 . . ?
C18 C17 H17 120.1 . . ?
C17 C18 C19 118.6(3) . . ?
C17 C18 C22 121.4(3) . . ?
C19 C18 C22 120.0(3) . . ?
C20 C19 C18 122.5(3) . . ?
C20 C19 H19 118.8 . . ?
C18 C19 H19 118.8 . . ?
C19 C20 C21 118.1(3) . . ?
C19 C20 H20 120.9 . . ?
C21 C20 H20 120.9 . . ?
N1 C21 C20 129.2(3) . . ?
N1 C21 C16 109.5(3) . . ?
C20 C21 C16 121.3(3) . . ?
C23 C22 C26 114.8(3) . . ?
C23 C22 C18 123.1(3) . . ?
C26 C22 C18 122.1(3) . . ?
C24 C23 C22 121.4(4) . . ?
C24 C23 H23 119.3 . . ?
C22 C23 H23 119.3 . . ?
N2 C24 C23 121.7(4) . . ?
N2 C24 H24 119.1 . . ?
C23 C24 H24 119.1 . . ?
N2 C25 C26 121.5(4) . . ?
N2 C25 H25 119.3 . . ?
C26 C25 H25 119.3 . . ?
C25 C26 C22 121.5(4) . . ?
C25 C26 H26 119.2 . . ?
C22 C26 H26 119.2 . . ?
N2 C27 H27A 109.5 . . ?
N2 C27 H27B 109.5 . . ?
H27A C27 H27B 109.5 . . ?
N2 C27 H27C 109.5 . . ?
H27A C27 H27C 109.5 . . ?
H27B C27 H27C 109.5 . . ?
N1 C28 C29 113.2(4) . . ?
N1 C28 H28A 108.9 . . ?
C29 C28 H28A 108.9 . . ?
N1 C28 H28B 108.9 . . ?
C29 C28 H28B 108.9 . . ?
H28A C28 H28B 107.8 . . ?
C28 C29 C30 111.2(4) . . ?
C28 C29 H29A 109.4 . . ?
C30 C29 H29A 109.4 . . ?
C28 C29 H29B 109.4 . . ?
C30 C29 H29B 109.4 . . ?
H29A C29 H29B 108.0 . . ?
C31 C30 C29 114.7(5) . . ?
C31 C30 H30A 108.6 . . ?
C29 C30 H30A 108.6 . . ?
C31 C30 H30B 108.6 . . ?
C29 C30 H30B 108.6 . . ?
H30A C30 H30B 107.6 . . ?
C30 C31 C32 113.3(6) . . ?
C30 C31 H31A 108.9 . . ?
C32 C31 H31A 108.9 . . ?
C30 C31 H31B 108.9 . . ?
C32 C31 H31B 108.9 . . ?
H31A C31 H31B 107.7 . . ?
C33 C32 C31 117.1(7) . . ?
C33 C32 H32A 108.0 . . ?
C31 C32 H32A 108.0 . . ?
C33 C32 H32B 108.0 . . ?
C31 C32 H32B 108.0 . . ?
H32A C32 H32B 107.3 . . ?
C32 C33 C34 117.2(8) . . ?
C32 C33 H33A 108.0 . . ?
C34 C33 H33A 108.0 . . ?
C32 C33 H33B 108.0 . . ?
C34 C33 H33B 108.0 . . ?
H33A C33 H33B 107.2 . . ?
C35 C34 C33 112.2(8) . . ?
C35 C34 H34A 109.2 . . ?
C33 C34 H34A 109.2 . . ?
C35 C34 H34B 109.2 . . ?
C33 C34 H34B 109.2 . . ?
H34A C34 H34B 107.9 . . ?
C34 C35 H35A 109.5 . . ?
C34 C35 H35B 109.5 . . ?
H35A C35 H35B 109.5 . . ?
C34 C35 H35C 109.5 . . ?
H35A C35 H35C 109.5 . . ?
H35B C35 H35C 109.5 . . ?
C21 N1 C1 108.7(3) . . ?
C21 N1 C28 124.4(3) . . ?
C1 N1 C28 126.7(3) . . ?
C24 N2 C25 119.1(3) . . ?
C24 N2 C27 120.8(3) . . ?
C25 N2 C27 120.1(3) . . ?
O1 N3 O2 123.8(4) . . ?
O1 N3 C13 118.5(5) . . ?
O2 N3 C13 117.7(5) . . ?

loop_
_geom_bond_atom_site_label_1
_geom_bond_atom_site_label_2
_geom_bond_distance
_geom_bond_site_symmetry_2
_geom_bond_publ_flag
C1 N1 1.388(5) . ?
C1 C6 1.387(5) . ?
C1 C2 1.415(5) . ?
C2 C3 1.388(5) . ?
C2 C16 1.444(5) . ?
C3 C4 1.403(5) . ?
C3 H3 0.9300 . ?
C4 C5 1.415(5) . ?
C4 C7 1.452(5) . ?
C5 C6 1.378(5) . ?
C5 H5 0.9300 . ?
C6 H6 0.9300 . ?
C7 C8 1.355(5) . ?
C7 H7 0.9300 . ?
C8 C9 1.438(5) . ?
C8 C10 1.488(5) . ?
C9 N4 1.137(5) . ?
C10 C11 1.388(6) . ?
C10 C15 1.391(6) . ?
C11 C12 1.390(6) . ?
C11 H11 0.9300 . ?
C12 C13 1.361(6) . ?
C12 H12 0.9300 . ?
C13 C14 1.367(6) . ?
C13 N3 1.478(5) . ?
C14 C15 1.380(5) . ?
C14 H14 0.9300 . ?
C15 H15 0.9300 . ?
C16 C17 1.389(5) . ?
C16 C21 1.410(5) . ?
C17 C18 1.398(5) . ?
C17 H17 0.9300 . ?
C18 C19 1.414(5) . ?
C18 C22 1.465(5) . ?
C19 C20 1.370(5) . ?
C19 H19 0.9300 . ?
C20 C21 1.388(5) . ?
C20 H20 0.9300 . ?
C21 N1 1.376(5) . ?
C22 C23 1.395(5) . ?
C22 C26 1.398(5) . ?
C23 C24 1.359(6) . ?
C23 H23 0.9300 . ?
C24 N2 1.332(5) . ?
C24 H24 0.9300 . ?
C25 N2 1.334(5) . ?
C25 C26 1.359(6) . ?
C25 H25 0.9300 . ?
C26 H26 0.9300 . ?
C27 N2 1.474(5) . ?
C27 H27A 0.9600 . ?
C27 H27B 0.9600 . ?
C27 H27C 0.9600 . ?
C28 N1 1.466(5) . ?
C28 C29 1.511(6) . ?
C28 H28A 0.9700 . ?
C28 H28B 0.9700 . ?
C29 C30 1.512(6) . ?
C29 H29A 0.9700 . ?
C29 H29B 0.9700 . ?
C30 C31 1.505(8) . ?
C30 H30A 0.9700 . ?
C30 H30B 0.9700 . ?
C31 C32 1.544(8) . ?
C31 H31A 0.9700 . ?
C31 H31B 0.9700 . ?
C32 C33 1.423(10) . ?
C32 H32A 0.9700 . ?
C32 H32B 0.9700 . ?
C33 C34 1.514(10) . ?
C33 H33A 0.9700 . ?
C33 H33B 0.9700 . ?
C34 C35 1.498(13) . ?
C34 H34A 0.9700 . ?
C34 H34B 0.9700 . ?
C35 H35A 0.9600 . ?
C35 H35B 0.9600 . ?
C35 H35C 0.9600 . ?
N3 O1 1.207(6) . ?
N3 O2 1.212(6) . ?

loop_
_geom_torsion_atom_site_label_1
_geom_torsion_atom_site_label_2
_geom_torsion_atom_site_label_3
_geom_torsion_atom_site_label_4
_geom_torsion
_geom_torsion_site_symmetry_1
_geom_torsion_site_symmetry_2
_geom_torsion_site_symmetry_3
_geom_torsion_site_symmetry_4
_geom_torsion_publ_flag
N1 C1 C2 C3 -178.0(3) . . . . ?
C6 C1 C2 C3 1.5(6) . . . . ?
N1 C1 C2 C16 0.2(4) . . . . ?
C6 C1 C2 C16 179.7(3) . . . . ?
C1 C2 C3 C4 -0.1(5) . . . . ?
C16 C2 C3 C4 -177.7(4) . . . . ?
C2 C3 C4 C5 -1.3(5) . . . . ?
C2 C3 C4 C7 176.8(3) . . . . ?
C3 C4 C5 C6 1.5(6) . . . . ?
C7 C4 C5 C6 -176.8(4) . . . . ?
C4 C5 C6 C1 -0.2(6) . . . . ?
N1 C1 C6 C5 178.0(4) . . . . ?
C2 C1 C6 C5 -1.3(6) . . . . ?
C3 C4 C7 C8 -0.1(6) . . . . ?
C5 C4 C7 C8 178.1(4) . . . . ?
C4 C7 C8 C9 0.6(6) . . . . ?
C4 C7 C8 C10 178.1(4) . . . . ?
C7 C8 C10 C11 -169.1(4) . . . . ?
C9 C8 C10 C11 8.6(5) . . . . ?
C7 C8 C10 C15 9.3(6) . . . . ?
C9 C8 C10 C15 -173.0(4) . . . . ?
C15 C10 C11 C12 0.1(6) . . . . ?
C8 C10 C11 C12 178.6(4) . . . . ?
C10 C11 C12 C13 -1.1(6) . . . . ?
C11 C12 C13 C14 1.5(6) . . . . ?
C11 C12 C13 N3 179.8(4) . . . . ?
C12 C13 C14 C15 -0.9(7) . . . . ?
N3 C13 C14 C15 -179.2(4) . . . . ?
C13 C14 C15 C10 -0.1(6) . . . . ?
C11 C10 C15 C14 0.5(6) . . . . ?
C8 C10 C15 C14 -178.0(4) . . . . ?
C3 C2 C16 C17 -3.0(7) . . . . ?
C1 C2 C16 C17 179.1(4) . . . . ?
C3 C2 C16 C21 177.4(4) . . . . ?
C1 C2 C16 C21 -0.5(4) . . . . ?
C21 C16 C17 C18 0.6(5) . . . . ?
C2 C16 C17 C18 -179.0(4) . . . . ?
C16 C17 C18 C19 -0.7(5) . . . . ?
C16 C17 C18 C22 179.9(3) . . . . ?
C17 C18 C19 C20 0.0(5) . . . . ?
C22 C18 C19 C20 179.5(3) . . . . ?
C18 C19 C20 C21 0.7(6) . . . . ?
C19 C20 C21 N1 178.3(4) . . . . ?
C19 C20 C21 C16 -0.7(6) . . . . ?
C17 C16 C21 N1 -179.1(3) . . . . ?
C2 C16 C21 N1 0.6(4) . . . . ?
C17 C16 C21 C20 0.1(5) . . . . ?
C2 C16 C21 C20 179.8(3) . . . . ?
C17 C18 C22 C23 3.6(5) . . . . ?
C19 C18 C22 C23 -175.9(3) . . . . ?
C17 C18 C22 C26 -177.2(3) . . . . ?
C19 C18 C22 C26 3.3(5) . . . . ?
C26 C22 C23 C24 -2.3(6) . . . . ?
C18 C22 C23 C24 176.9(4) . . . . ?
C22 C23 C24 N2 1.1(6) . . . . ?
N2 C25 C26 C22 -0.1(7) . . . . ?
C23 C22 C26 C25 1.8(6) . . . . ?
C18 C22 C26 C25 -177.4(4) . . . . ?
N1 C28 C29 C30 -171.6(4) . . . . ?
C28 C29 C30 C31 -179.7(5) . . . . ?
C29 C30 C31 C32 175.3(6) . . . . ?
C30 C31 C32 C33 178.1(7) . . . . ?
C31 C32 C33 C34 -178.6(8) . . . . ?
C32 C33 C34 C35 173.4(10) . . . . ?
C20 C21 N1 C1 -179.6(4) . . . . ?
C16 C21 N1 C1 -0.5(4) . . . . ?
C20 C21 N1 C28 5.0(7) . . . . ?
C16 C21 N1 C28 -175.9(4) . . . . ?
C6 C1 N1 C21 -179.3(4) . . . . ?
C2 C1 N1 C21 0.1(4) . . . . ?
C6 C1 N1 C28 -4.0(7) . . . . ?
C2 C1 N1 C28 175.4(4) . . . . ?
C29 C28 N1 C21 75.1(5) . . . . ?
C29 C28 N1 C1 -99.5(5) . . . . ?
C23 C24 N2 C25 0.8(6) . . . . ?
C23 C24 N2 C27 179.5(4) . . . . ?
C26 C25 N2 C24 -1.3(6) . . . . ?
C26 C25 N2 C27 -180.0(4) . . . . ?
C12 C13 N3 O1 -179.8(4) . . . . ?
C14 C13 N3 O1 -1.4(6) . . . . ?
C12 C13 N3 O2 0.6(6) . . . . ?
C14 C13 N3 O2 179.0(4) . . . . ?
